data_4340858
loop_
_publ_author_name
'Hailmann, Michael'
'Konieczka, Szymon Z.'
'Himmelspach, Alexander'
'L\"oblein, Jochen'
'Reiss, Guido J.'
'Finze, Maik'

_publ_section_title
;
 Carba-closo-dodecaborate Anions with Two Functional Groups:
 [1-R-12-HC\\tb C-closo-1-CB11H10](-) (R = CN, NC, CO2H, C(O)NH2,
 NHC(O)H).
;
_journal_issue 17
_journal_name_full 'Inorganic chemistry'
_journal_page_first 9385
_journal_page_last 9399
_journal_paper_doi 10.1021/ic501526g
_journal_volume 53
_journal_year 2014
_chemical_formula_moiety 'C4 H13 B11 N O, C8 H20 N'
_chemical_formula_sum 'C12 H33 B11 N2 O'
_chemical_formula_weight 340.31
_chemical_name_systematic
;
 ?
;
_space_group_crystal_system monoclinic
_space_group_IT_number 14
_space_group_name_Hall '-P 2ybc'
_space_group_name_H-M_alt 'P 1 21/c 1'
_symmetry_space_group_name_Hall '-P 2ybc'
_symmetry_space_group_name_H-M 'P 1 21/c 1'
_atom_sites_solution_hydrogens geom
_atom_sites_solution_primary direct
_atom_sites_solution_secondary difmap
_audit_creation_method SHELXL-97
_cell_angle_alpha 90
_cell_angle_beta 90.570(4)
_cell_angle_gamma 90
_cell_formula_units_Z 4
_cell_length_a 10.5828(10)
_cell_length_b 7.2500(6)
_cell_length_c 26.907(3)
_cell_measurement_reflns_used 5305
_cell_measurement_temperature 100(2)
_cell_measurement_theta_max 26.795
_cell_measurement_theta_min 2.439
_cell_volume 2064.3(3)
_computing_cell_refinement 'Saint+ ver. 7.68A (Bruker AXS)'
_computing_data_collection 'APEX2 ver. 2010.3 (Bruker AXS)'
_computing_data_reduction 'Saint+ ver. 7.68A (Bruker AXS)'
_computing_molecular_graphics 'XP ver. 5.1 (Bruker AXS, 1998)'
_computing_publication_material 'SHELXL-97 (Sheldrick, 2008)'
_computing_structure_refinement 'SHELXL-97 (Sheldrick, 2008)'
_computing_structure_solution 'SHELXS-97 (Sheldrick, 2008)'
_diffrn_ambient_temperature 100(2)
_diffrn_measured_fraction_theta_full 0.998
_diffrn_measured_fraction_theta_max 0.997
_diffrn_measurement_device_type 'Bruker X8-APEX II'
_diffrn_measurement_method '\f and \w scans'
_diffrn_radiation_monochromator helios
_diffrn_radiation_source 'rotating anode'
_diffrn_radiation_type MoK\a
_diffrn_radiation_wavelength 0.71073
_diffrn_reflns_av_R_equivalents 0.0217
_diffrn_reflns_av_unetI/netI 0.0251
_diffrn_reflns_Laue_measured_fraction_full 0.998
_diffrn_reflns_Laue_measured_fraction_max 0.997
_diffrn_reflns_limit_h_max 13
_diffrn_reflns_limit_h_min -13
_diffrn_reflns_limit_k_max 8
_diffrn_reflns_limit_k_min -8
_diffrn_reflns_limit_l_max 21
_diffrn_reflns_limit_l_min -33
_diffrn_reflns_number 12149
_diffrn_reflns_point_group_measured_fraction_full 0.998
_diffrn_reflns_point_group_measured_fraction_max 0.997
_diffrn_reflns_theta_full 25.242
_diffrn_reflns_theta_max 25.990
_diffrn_reflns_theta_min 1.514
_exptl_absorpt_coefficient_mu 0.059
_exptl_absorpt_correction_type none
_exptl_crystal_colour colorless
_exptl_crystal_density_diffrn 1.095
_exptl_crystal_density_method 'not measured'
_exptl_crystal_description block
_exptl_crystal_F_000 728
_exptl_crystal_size_max 0.22
_exptl_crystal_size_mid 0.18
_exptl_crystal_size_min 0.16
_refine_diff_density_max 0.296
_refine_diff_density_min -0.268
_refine_diff_density_rms 0.077
_refine_ls_extinction_method none
_refine_ls_goodness_of_fit_ref 1.042
_refine_ls_hydrogen_treatment mixed
_refine_ls_matrix_type full
_refine_ls_number_parameters 287
_refine_ls_number_reflns 4028
_refine_ls_number_restraints 0
_refine_ls_restrained_S_all 1.042
_refine_ls_R_factor_all 0.0576
_refine_ls_R_factor_gt 0.0477
_refine_ls_shift/su_max 0.000
_refine_ls_shift/su_mean 0.000
_refine_ls_structure_factor_coef Fsqd
_refine_ls_weighting_details 'w=1/[\s^2^(Fo^2^)+(0.0304P)^2^+2.5717P] where P=(Fo^2^+2Fc^2^)/3'
_refine_ls_weighting_scheme calc
_refine_ls_wR_factor_gt 0.1024
_refine_ls_wR_factor_ref 0.1270
_reflns_number_gt 3477
_reflns_number_total 4028
_reflns_threshold_expression >2sigma(I)
_cod_data_source_file ic501526g_si_002.cif
_cod_data_source_block '[Et4N][1-H2NOC-12-HCC-closo-1-CB11H10]'
_cod_depositor_comments 'Adding full bibliography for 4340857--4340862.cif.'
_cod_original_cell_volume 2064.4(3)
_cod_database_code 4340858
_shelx_space_group_comment
;
The symmetry employed for this shelxl refinement is uniquely defined
by the following loop, which should always be used as a source of
symmetry information in preference to the above space-group names.
They are only intended as comments.
;

loop_
_space_group_symop_operation_xyz
'x, y, z'
'-x, y+1/2, -z+1/2'
'-x, -y, -z'
'x, -y-1/2, z-1/2'

loop_
_atom_site_label
_atom_site_type_symbol
_atom_site_fract_x
_atom_site_fract_y
_atom_site_fract_z
_atom_site_U_iso_or_equiv
_atom_site_adp_type
_atom_site_occupancy
_atom_site_site_symmetry_order
_atom_site_calc_flag
_atom_site_refinement_flags_posn
_atom_site_refinement_flags_adp
N1 N 0.14854(17) 0.5098(2) 0.54216(6) 0.0240(4) Uani 1 1 d . .
H1A H 0.110(2) 0.579(3) 0.5238(8) 0.030(6) Uiso 1 1 d . .
H1B H 0.220(2) 0.549(4) 0.5591(9) 0.045(7) Uiso 1 1 d . .
O1 O -0.00085(14) 0.2931(2) 0.53338(5) 0.0350(4) Uani 1 1 d . .
C2 C 0.09879(17) 0.3461(3) 0.55213(6) 0.0189(4) Uani 1 1 d . .
C1 C 0.17172(16) 0.2218(2) 0.58788(6) 0.0167(4) Uani 1 1 d . .
B2 B 0.30755(19) 0.2938(3) 0.61802(8) 0.0194(4) Uani 1 1 d . .
H2 H 0.3427(18) 0.430(3) 0.6121(7) 0.020(5) Uiso 1 1 d . .
B3 B 0.16402(19) 0.2634(3) 0.65103(7) 0.0188(4) Uani 1 1 d . .
H3 H 0.1158(18) 0.383(3) 0.6645(7) 0.020(5) Uiso 1 1 d . .
B4 B 0.08129(19) 0.0760(3) 0.62259(7) 0.0179(4) Uani 1 1 d . .
H4 H -0.0186(19) 0.084(3) 0.6195(7) 0.020(5) Uiso 1 1 d . .
B5 B 0.17179(19) -0.0084(3) 0.57223(7) 0.0184(4) Uani 1 1 d . .
H5 H 0.1273(19) -0.048(3) 0.5395(7) 0.023(5) Uiso 1 1 d . .
B6 B 0.31265(19) 0.1276(3) 0.56917(8) 0.0195(4) Uani 1 1 d . .
H6 H 0.3520(19) 0.168(3) 0.5342(7) 0.023(5) Uiso 1 1 d . .
B7 B 0.3081(2) 0.1766(3) 0.67563(8) 0.0206(4) Uani 1 1 d . .
H7 H 0.3548(19) 0.238(3) 0.7087(7) 0.024(5) Uiso 1 1 d . .
B8 B 0.16716(19) 0.0411(3) 0.67856(7) 0.0200(4) Uani 1 1 d . .
H8 H 0.1165(19) 0.009(3) 0.7139(7) 0.025(5) Uiso 1 1 d . .
B9 B 0.1721(2) -0.1265(3) 0.63000(8) 0.0192(4) Uani 1 1 d . .
H9 H 0.1310(18) -0.261(3) 0.6347(7) 0.020(5) Uiso 1 1 d . .
B10 B 0.3163(2) -0.0951(3) 0.59661(8) 0.0198(4) Uani 1 1 d . .
H10 H 0.3664(19) -0.208(3) 0.5784(7) 0.028(6) Uiso 1 1 d . .
B11 B 0.40033(19) 0.0923(3) 0.62514(8) 0.0201(4) Uani 1 1 d . .
H11 H 0.504(2) 0.101(3) 0.6261(7) 0.027(6) Uiso 1 1 d . .
B12 B 0.31376(19) -0.0659(3) 0.66288(8) 0.0202(4) Uani 1 1 d . .
C3 C 0.37700(18) -0.2084(3) 0.69841(7) 0.0240(4) Uani 1 1 d . .
C4 C 0.42111(18) -0.3223(3) 0.72541(7) 0.0290(5) Uani 1 1 d . .
H4A H 0.4562 -0.4132 0.7469 0.035 Uiso 1 1 calc R U
N2 N 0.74776(14) -0.3682(2) 0.62724(5) 0.0210(3) Uani 1 1 d . .
C5 C 0.61972(18) -0.4296(3) 0.60785(8) 0.0327(5) Uani 1 1 d . .
H5A H 0.5791 -0.5061 0.6336 0.039 Uiso 1 1 calc R U
H5B H 0.5664 -0.3189 0.6027 0.039 Uiso 1 1 calc R U
C6 C 0.6218(2) -0.5384(4) 0.55988(8) 0.0391(6) Uani 1 1 d . .
H6A H 0.6540 -0.4602 0.5331 0.059 Uiso 1 1 calc R U
H6B H 0.5360 -0.5794 0.5515 0.059 Uiso 1 1 calc R U
H6C H 0.6769 -0.6461 0.5640 0.059 Uiso 1 1 calc R U
C7 C 0.81785(18) -0.2554(3) 0.58864(7) 0.0246(4) Uani 1 1 d . .
H7A H 0.9025 -0.2243 0.6022 0.029 Uiso 1 1 calc R U
H7B H 0.8302 -0.3330 0.5588 0.029 Uiso 1 1 calc R U
C8 C 0.7529(2) -0.0787(3) 0.57290(8) 0.0347(5) Uani 1 1 d . .
H8A H 0.8037 -0.0163 0.5477 0.052 Uiso 1 1 calc R U
H8B H 0.7436 0.0022 0.6018 0.052 Uiso 1 1 calc R U
H8C H 0.6692 -0.1074 0.5590 0.052 Uiso 1 1 calc R U
C9 C 0.72272(19) -0.2545(3) 0.67393(7) 0.0272(4) Uani 1 1 d . .
H9A H 0.6680 -0.1489 0.6647 0.033 Uiso 1 1 calc R U
H9B H 0.6751 -0.3319 0.6976 0.033 Uiso 1 1 calc R U
C10 C 0.8385(2) -0.1811(3) 0.70019(7) 0.0304(5) Uani 1 1 d . .
H10A H 0.8866 -0.1037 0.6773 0.046 Uiso 1 1 calc R U
H10B H 0.8912 -0.2844 0.7114 0.046 Uiso 1 1 calc R U
H10C H 0.8129 -0.1075 0.7289 0.046 Uiso 1 1 calc R U
C11 C 0.83162(19) -0.5318(3) 0.63939(8) 0.0282(4) Uani 1 1 d . .
H11A H 0.8461 -0.6019 0.6084 0.034 Uiso 1 1 calc R U
H11B H 0.9146 -0.4849 0.6511 0.034 Uiso 1 1 calc R U
C12 C 0.7810(2) -0.6631(3) 0.67816(8) 0.0380(5) Uani 1 1 d . .
H12A H 0.7022 -0.7186 0.6660 0.057 Uiso 1 1 calc R U
H12B H 0.7648 -0.5953 0.7090 0.057 Uiso 1 1 calc R U
H12C H 0.8434 -0.7603 0.6847 0.057 Uiso 1 1 calc R U

loop_
_atom_site_aniso_label
_atom_site_aniso_U_11
_atom_site_aniso_U_22
_atom_site_aniso_U_33
_atom_site_aniso_U_23
_atom_site_aniso_U_13
_atom_site_aniso_U_12
N1 0.0235(9) 0.0198(8) 0.0284(9) 0.0068(7) -0.0099(7) -0.0033(7)
O1 0.0311(8) 0.0301(8) 0.0433(9) 0.0161(7) -0.0223(7) -0.0120(7)
C2 0.0182(9) 0.0212(9) 0.0174(8) 0.0015(7) -0.0014(7) -0.0007(7)
C1 0.0141(8) 0.0174(9) 0.0184(8) 0.0011(7) -0.0025(7) -0.0027(7)
B2 0.0147(10) 0.0207(10) 0.0228(10) 0.0003(8) -0.0051(8) -0.0029(8)
B3 0.0171(10) 0.0219(10) 0.0172(9) 0.0000(8) -0.0028(8) 0.0006(8)
B4 0.0149(10) 0.0203(10) 0.0184(9) 0.0039(8) -0.0017(7) -0.0012(8)
B5 0.0180(10) 0.0195(10) 0.0178(10) 0.0005(8) -0.0020(8) -0.0026(8)
B6 0.0167(10) 0.0226(10) 0.0191(10) 0.0009(8) -0.0001(8) -0.0020(8)
B7 0.0176(10) 0.0238(11) 0.0203(10) -0.0002(8) -0.0047(8) 0.0017(9)
B8 0.0173(10) 0.0252(11) 0.0175(10) 0.0029(8) -0.0023(8) 0.0020(8)
B9 0.0178(10) 0.0192(10) 0.0204(10) 0.0031(8) -0.0031(8) 0.0000(8)
B10 0.0175(10) 0.0204(10) 0.0214(10) 0.0000(8) -0.0012(8) 0.0013(8)
B11 0.0142(10) 0.0242(11) 0.0220(10) 0.0010(8) -0.0023(8) -0.0013(8)
B12 0.0163(10) 0.0240(11) 0.0202(10) 0.0002(8) -0.0022(8) 0.0012(8)
C3 0.0185(9) 0.0297(10) 0.0239(9) -0.0008(8) 0.0000(7) 0.0003(8)
C4 0.0224(10) 0.0365(12) 0.0282(10) 0.0088(9) -0.0016(8) 0.0032(9)
N2 0.0145(7) 0.0272(9) 0.0214(8) 0.0013(7) 0.0032(6) -0.0001(6)
C5 0.0153(9) 0.0515(14) 0.0314(11) 0.0008(10) -0.0001(8) -0.0068(9)
C6 0.0325(12) 0.0531(15) 0.0314(11) -0.0012(11) -0.0033(9) -0.0176(11)
C7 0.0215(10) 0.0309(11) 0.0213(9) 0.0010(8) 0.0040(7) -0.0049(8)
C8 0.0427(13) 0.0338(12) 0.0275(11) 0.0067(9) -0.0069(9) -0.0005(10)
C9 0.0269(10) 0.0317(11) 0.0232(10) 0.0001(8) 0.0065(8) 0.0034(9)
C10 0.0379(12) 0.0291(11) 0.0242(10) 0.0023(8) 0.0021(9) -0.0079(9)
C11 0.0258(10) 0.0270(11) 0.0318(11) 0.0020(9) 0.0010(8) 0.0042(9)
C12 0.0537(15) 0.0283(11) 0.0318(11) 0.0045(9) -0.0012(10) -0.0045(11)

loop_
_atom_type_symbol
_atom_type_description
_atom_type_scat_dispersion_real
_atom_type_scat_dispersion_imag
_atom_type_scat_source
C C 0.0033 0.0016 'International Tables Vol C Tables 4.2.6.8 and 6.1.1.4'
H H 0.0000 0.0000 'International Tables Vol C Tables 4.2.6.8 and 6.1.1.4'
B B 0.0013 0.0007 'International Tables Vol C Tables 4.2.6.8 and 6.1.1.4'
N N 0.0061 0.0033 'International Tables Vol C Tables 4.2.6.8 and 6.1.1.4'
O O 0.0106 0.0060 'International Tables Vol C Tables 4.2.6.8 and 6.1.1.4'

loop_
_geom_angle_atom_site_label_1
_geom_angle_atom_site_label_2
_geom_angle_atom_site_label_3
_geom_angle
O1 C2 N1 122.58(17)
O1 C2 C1 120.19(16)
N1 C2 C1 117.22(16)
C2 C1 B4 115.34(14)
C2 C1 B6 119.05(14)
B4 C1 B6 113.94(14)
C2 C1 B5 114.88(14)
B4 C1 B5 62.33(11)
B6 C1 B5 62.67(12)
C2 C1 B2 122.21(15)
B4 C1 B2 113.51(14)
B6 C1 B2 62.40(11)
B5 C1 B2 113.97(14)
C2 C1 B3 119.30(14)
B4 C1 B3 62.54(11)
B6 C1 B3 113.98(13)
B5 C1 B3 114.19(14)
B2 C1 B3 62.10(11)
C1 B2 B7 105.22(14)
C1 B2 B11 105.07(14)
B7 B2 B11 60.74(12)
C1 B2 B3 59.07(11)
B7 B2 B3 59.91(12)
B11 B2 B3 108.59(15)
C1 B2 B6 58.69(11)
B7 B2 B6 108.75(15)
B11 B2 B6 60.09(12)
B3 B2 B6 108.42(14)
C1 B3 B7 104.86(14)
C1 B3 B8 104.54(14)
B7 B3 B8 60.58(12)
C1 B3 B2 58.83(11)
B7 B3 B2 59.68(12)
B8 B3 B2 107.95(15)
C1 B3 B4 58.22(11)
B7 B3 B4 107.85(15)
B8 B3 B4 59.63(11)
B2 B3 B4 107.31(14)
C1 B4 B9 105.59(14)
C1 B4 B8 105.53(14)
B9 B4 B8 60.68(12)
C1 B4 B5 59.16(11)
B9 B4 B5 60.15(12)
B8 B4 B5 108.90(14)
C1 B4 B3 59.24(11)
B9 B4 B3 108.69(14)
B8 B4 B3 59.88(12)
B5 B4 B3 108.88(14)
C1 B5 B10 104.80(14)
C1 B5 B9 104.69(14)
B10 B5 B9 60.71(12)
C1 B5 B4 58.52(11)
B10 B5 B4 108.03(14)
B9 B5 B4 59.63(11)
C1 B5 B6 58.63(11)
B10 B5 B6 59.77(12)
B9 B5 B6 108.15(14)
B4 B5 B6 107.52(14)
C1 B6 B10 104.76(14)
C1 B6 B11 104.82(14)
B10 B6 B11 60.54(12)
C1 B6 B2 58.91(11)
B10 B6 B2 107.96(14)
B11 B6 B2 59.55(12)
C1 B6 B5 58.69(11)
B10 B6 B5 59.65(12)
B11 B6 B5 108.02(14)
B2 B6 B5 107.87(14)
B2 B7 B3 60.41(11)
B2 B7 B11 59.69(12)
B3 B7 B11 108.16(14)
B2 B7 B8 107.88(14)
B3 B7 B8 59.77(12)
B11 B7 B8 107.89(15)
B2 B7 B12 107.66(14)
B3 B7 B12 107.88(15)
B11 B7 B12 59.98(12)
B8 B7 B12 59.94(12)
B4 B8 B3 60.49(11)
B4 B8 B9 59.53(11)
B3 B8 B9 108.26(14)
B4 B8 B7 107.79(14)
B3 B8 B7 59.65(12)
B9 B8 B7 108.11(14)
B4 B8 B12 107.48(14)
B3 B8 B12 107.94(14)
B9 B8 B12 60.02(12)
B7 B8 B12 60.13(12)
B4 B9 B5 60.22(11)
B4 B9 B8 59.78(11)
B5 B9 B8 108.24(15)
B4 B9 B12 107.73(15)
B5 B9 B12 108.02(15)
B8 B9 B12 60.08(12)
B4 B9 B10 107.64(14)
B5 B9 B10 59.61(11)
B8 B9 B10 108.16(15)
B12 B9 B10 60.21(12)
B5 B10 B6 60.58(12)
B5 B10 B11 108.21(15)
B6 B10 B11 59.85(12)
B5 B10 B9 59.68(11)
B6 B10 B9 107.99(14)
B11 B10 B9 107.63(14)
B5 B10 B12 107.71(14)
B6 B10 B12 107.78(15)
B11 B10 B12 59.85(12)
B9 B10 B12 59.75(11)
B2 B11 B6 60.37(12)
B2 B11 B7 59.58(12)
B6 B11 B7 108.05(14)
B2 B11 B12 107.68(15)
B6 B11 B12 107.87(14)
B7 B11 B12 60.12(12)
B2 B11 B10 107.88(14)
B6 B11 B10 59.62(12)
B7 B11 B10 108.21(14)
B12 B11 B10 60.19(12)
C3 B12 B9 119.65(16)
C3 B12 B8 120.80(16)
B9 B12 B8 59.90(12)
C3 B12 B11 123.71(16)
B9 B12 B11 107.94(14)
B8 B12 B11 107.83(15)
C3 B12 B7 123.29(16)
B9 B12 B7 107.85(15)
B8 B12 B7 59.93(12)
B11 B12 B7 59.90(12)
C3 B12 B10 121.45(16)
B9 B12 B10 60.03(11)
B8 B12 B10 107.87(14)
B11 B12 B10 59.96(12)
B7 B12 B10 107.85(15)
C4 C3 B12 177.2(2)
C5 N2 C11 111.39(16)
C5 N2 C7 111.33(15)
C11 N2 C7 106.24(14)
C5 N2 C9 106.26(14)
C11 N2 C9 110.54(14)
C7 N2 C9 111.16(15)
C6 C5 N2 115.24(17)
C8 C7 N2 115.04(16)
C10 C9 N2 115.45(16)
C12 C11 N2 115.50(17)

loop_
_geom_bond_atom_site_label_1
_geom_bond_atom_site_label_2
_geom_bond_distance
N1 C2 1.327(2)
O1 C2 1.226(2)
C2 C1 1.522(2)
C1 B4 1.710(3)
C1 B6 1.720(3)
C1 B5 1.721(3)
C1 B2 1.724(3)
C1 B3 1.729(3)
B2 B7 1.768(3)
B2 B11 1.770(3)
B2 B3 1.781(3)
B2 B6 1.785(3)
B3 B7 1.772(3)
B3 B8 1.774(3)
B3 B4 1.785(3)
B4 B9 1.765(3)
B4 B8 1.769(3)
B4 B5 1.776(3)
B5 B10 1.773(3)
B5 B9 1.774(3)
B5 B6 1.790(3)
B6 B10 1.775(3)
B6 B11 1.779(3)
B7 B11 1.788(3)
B7 B8 1.789(3)
B7 B12 1.792(3)
B8 B9 1.786(3)
B8 B12 1.789(3)
B9 B12 1.788(3)
B9 B10 1.793(3)
B10 B11 1.792(3)
B10 B12 1.796(3)
B11 B12 1.790(3)
B12 C3 1.555(3)
C3 C4 1.192(3)
N2 C5 1.514(2)
N2 C11 1.515(2)
N2 C7 1.521(2)
N2 C9 1.528(2)
C5 C6 1.513(3)
C7 C8 1.513(3)
C9 C10 1.505(3)
C11 C12 1.514(3)
